data_2000629
loop_
_publ_author_name
'Garcia, J. G.'
'Voll, R. J.'
'Fronczek, F. R.'
'Younathan, E. S.'

_publ_section_title
;
 Structure of 2,5:3,4-dianhydro-<small>D</small>-altritol
;
_journal_issue 9
_journal_name_full 'Acta Crystallographica Section C'
_journal_page_first 1692
_journal_page_last 1694
_journal_paper_doi 10.1107/S0108270192001057
_journal_volume 48
_journal_year 1992
_chemical_formula_sum 'C6 H10 O4'
_chemical_formula_weight 146.1
_symmetry_cell_setting orthorhombic
_symmetry_space_group_name_Hall 'P 2ac 2ab'
_symmetry_space_group_name_H-M 'P 21 21 21'
_cell_angle_alpha 90
_cell_angle_beta 90
_cell_angle_gamma 90
_cell_formula_units_Z 4
_cell_length_a 7.6209(2)
_cell_length_b 9.1292(3)
_cell_length_c 9.6135(5)
_cell_volume 668.84(4)
_diffrn_radiation_type Mo
_diffrn_radiation_wavelength 0.71073
_exptl_absorpt_coefficient_mu 0.115
_exptl_crystal_density_diffrn 1.451
_exptl_crystal_F_000 312
_cod_data_source_file hh0600.cif
_cod_data_source_block hh0600a
_cod_original_cell_volume 668.80(10)
_cod_database_code 2000629

loop_
_atom_site_label
_atom_site_fract_x
_atom_site_fract_y
_atom_site_fract_z
O1 .33327(8) .32320(9) .82080(7)
O2 .65650(10) .40590(10) .98312(9)
O3 -.04410(10) .28810(10) .87091(8)
O4 .34750(10) .33600(10) .54152(7)
C1 .59730(10) .47050(10) .85720(10)
C2 .50220(10) .36210(10) .76500(10)
C3 .4637(2) .4256(2) .62410(10)
C4 .2771(2) .45810(10) .61860(10)
C5 .19880(10) .41010(10) .75486(9)
C6 .03550(10) .3181(2) .74010(10)
H2O .751(2) .3590(10) .9590(10)
H3O .024(2) .233(2) .9130(10)
H1a .692(2) .514(2) .8080(10)
H1b .524(2) .555(2) .8800(10)
H2 .565(2) .271(2) .763(2)
H3 .546(2) .471(2) .5740(10)
H4 .231(2) .5390(10) .5630(10)
H5 .171(2) .493(2) .8090(10)
H6a -.046(2) .376(2) .6830(10)
H6b .063(2) .226(2) .6900(10)

loop_
_geom_bond_atom_site_label_1
_geom_bond_atom_site_label_2
_geom_bond_distance
O1 C2 1.4390(10)
O1 C5 1.4430(10)
O2 C1 1.4200(10)
O3 C6 1.4230(10)
O4 C3 1.444(2)
O4 C4 1.4420(10)
O2 H2O .870(10)
O3 H3O .83(2)
C1 H1a .950(10)
C1 H1b .970(10)
C2 H2 .96(2)
C1 C2 1.514(2)
C2 C3 1.502(2)
C3 C4 1.454(2)
C4 C5 1.5040(10)
C5 C6 1.508(2)
C3 H3 .890(10)
C4 H4 .980(10)
C5 H5 .940(10)
C6 H6a .980(10)
C6 H6b .990(10)
